data_4026109
loop_
_publ_author_name
'Jing Cao'
'Jia-Bin Guo'
'Peng-Fei Li'
'Chuan-Feng Chen'

_publ_section_title
;
 Complexation between Pentiptycene Derived Bis(crown ether)s and CBPQT4+
 Salt: Ion-Controlled Switchable Processes and Changeable Role of the
 CBPQT4+ in Host-Guest Systems
;
_journal_name_full 'Journal of Organic Chemistry'
_journal_page_first 1644
_journal_page_last 1652
_journal_paper_doi 10.1021/jo102288r
_journal_volume 76
_journal_year 2011
_chemical_formula_moiety 'C76 H86 O20, 2(C36 H32 N4), 8(F6 P), 2(C2 H3 N), 2(O)'
_chemical_formula_sum 'C152 H156 F48 N10 O22 P8'
_chemical_formula_weight 3634.63
_chemical_name_systematic
; 
 ? 
;
_space_group_IT_number 14
_symmetry_cell_setting monoclinic
_symmetry_space_group_name_Hall '-P 2yn'
_symmetry_space_group_name_H-M 'P 1 21/n 1'
_atom_sites_solution_hydrogens geom
_atom_sites_solution_primary direct
_atom_sites_solution_secondary difmap
_audit_creation_method SHELXL-97
_cell_angle_alpha 90.00
_cell_angle_beta 92.05(3)
_cell_angle_gamma 90.00
_cell_formula_units_Z 2
_cell_length_a 17.122(3)
_cell_length_b 23.551(5)
_cell_length_c 19.674(4)
_cell_measurement_reflns_used 868
_cell_measurement_temperature 173(2)
_cell_measurement_theta_max 27.48
_cell_measurement_theta_min 2.17
_cell_volume 7928(3)
_computing_cell_refinement 'CrystalClear (Rigaku Inc., 2008)'
_computing_data_collection 'CrystalClear (Rigaku Inc., 2008)'
_computing_data_reduction 'CrystalClear (Rigaku Inc., 2008)'
_computing_molecular_graphics 'XP in Siemens SHELXTL (Sheldrick, 1994)'
_computing_publication_material 'SHELX97 (Sheldrick, 1997)'
_computing_structure_refinement 'SHELXL-97 (Sheldrick, 1997)'
_computing_structure_solution 'SHELXS-97 (Sheldrick, 1990)'
_diffrn_ambient_temperature 173(2)
_diffrn_measured_fraction_theta_full 0.999
_diffrn_measured_fraction_theta_max 0.999
_diffrn_measurement_device_type 'MM007-HF CCD(Saturn 724+)'
_diffrn_measurement_method '\w scans at fixed \c = 45\%'
_diffrn_radiation_monochromator Confocal
_diffrn_radiation_source 'rotating anode'
_diffrn_radiation_type MoK\a
_diffrn_radiation_wavelength 0.71073
_diffrn_reflns_av_R_equivalents 0.0615
_diffrn_reflns_av_sigmaI/netI 0.0386
_diffrn_reflns_limit_h_max 20
_diffrn_reflns_limit_h_min -20
_diffrn_reflns_limit_k_max 28
_diffrn_reflns_limit_k_min -28
_diffrn_reflns_limit_l_max 23
_diffrn_reflns_limit_l_min -23
_diffrn_reflns_number 81224
_diffrn_reflns_theta_full 25.00
_diffrn_reflns_theta_max 25.00
_diffrn_reflns_theta_min 1.77
_exptl_absorpt_coefficient_mu 0.215
_exptl_absorpt_correction_T_max 0.9789
_exptl_absorpt_correction_T_min 0.9624
_exptl_absorpt_correction_type numerical
_exptl_absorpt_process_details 'CrystalClear (Rigaku Inc., 2008)'
_exptl_crystal_colour orange
_exptl_crystal_density_diffrn 1.522
_exptl_crystal_description strip
_exptl_crystal_F_000 3732
_exptl_crystal_size_max 0.18
_exptl_crystal_size_mid 0.17
_exptl_crystal_size_min 0.10
_refine_diff_density_max 1.160
_refine_diff_density_min -0.730
_refine_diff_density_rms 0.110
_refine_ls_extinction_method none
_refine_ls_goodness_of_fit_ref 1.217
_refine_ls_hydrogen_treatment constr
_refine_ls_matrix_type full
_refine_ls_number_parameters 1110
_refine_ls_number_reflns 13965
_refine_ls_number_restraints 69
_refine_ls_restrained_S_all 1.218
_refine_ls_R_factor_all 0.1613
_refine_ls_R_factor_gt 0.1524
_refine_ls_shift/su_max 0.004
_refine_ls_shift/su_mean 0.001
_refine_ls_structure_factor_coef Fsqd
_refine_ls_weighting_details 'calc w=1/[\s^2^(Fo^2^)+(0.1809P)^2^+25.9621P] where P=(Fo^2^+2Fc^2^)/3'
_refine_ls_weighting_scheme calc
_refine_ls_wR_factor_gt 0.3864
_refine_ls_wR_factor_ref 0.3938
_reflns_number_gt 12791
_reflns_number_total 13965
_reflns_threshold_expression >2sigma(I)
_cod_data_source_file jo102288r_si_002.cif
_cod_data_source_block mx254
_cod_database_code 4026109

loop_
_symmetry_equiv_pos_as_xyz
'x, y, z'
'-x+1/2, y+1/2, -z+1/2'
'-x, -y, -z'
'x-1/2, -y-1/2, z-1/2'

loop_
_atom_site_label
_atom_site_type_symbol
_atom_site_fract_x
_atom_site_fract_y
_atom_site_fract_z
_atom_site_U_iso_or_equiv
_atom_site_adp_type
_atom_site_occupancy
_atom_site_symmetry_multiplicity
_atom_site_calc_flag
_atom_site_refinement_flags
_atom_site_disorder_assembly
_atom_site_disorder_group
P1 P 0.23619(11) 0.20752(10) 0.14648(11) 0.0573(6) Uani 1 1 d . . .
P2 P 0.01097(13) 0.08409(10) 0.87788(13) 0.0681(7) Uani 1 1 d . . .
P3 P 0.21201(14) 0.19960(11) 0.63987(13) 0.0701(7) Uani 1 1 d . . .
P4 P 0.58523(19) 0.07463(12) 0.65405(13) 0.0852(8) Uani 1 1 d . . .
F1 F 0.1830(5) 0.1617(3) 0.1806(5) 0.155(4) Uani 1 1 d . . .
F2 F 0.2065(7) 0.1895(3) 0.0719(4) 0.170(4) Uani 1 1 d . . .
F3 F 0.1710(4) 0.2529(4) 0.1470(5) 0.142(3) Uani 1 1 d . . .
F4 F 0.2904(5) 0.2516(3) 0.1156(5) 0.141(3) Uani 1 1 d . . .
F5 F 0.2676(7) 0.2229(3) 0.2178(4) 0.174(5) Uani 1 1 d . . .
F6 F 0.2984(3) 0.1581(3) 0.1410(3) 0.0890(17) Uani 1 1 d . . .
F7 F -0.0509(4) 0.0463(3) 0.8406(4) 0.117(2) Uani 1 1 d . . .
F8 F 0.0738(5) 0.1219(3) 0.9150(5) 0.153(4) Uani 1 1 d . . .
F9 F -0.0506(4) 0.1342(3) 0.8796(4) 0.124(3) Uani 1 1 d . . .
F10 F -0.0144(4) 0.0599(4) 0.9494(3) 0.116(2) Uani 1 1 d . . .
F11 F 0.0380(5) 0.1069(3) 0.8080(4) 0.147(4) Uani 1 1 d . . .
F12 F 0.0734(3) 0.0345(2) 0.8762(3) 0.0884(17) Uani 1 1 d . . .
F13 F 0.2945(4) 0.1715(3) 0.6483(4) 0.121(2) Uani 1 1 d . . .
F14 F 0.1729(4) 0.1407(3) 0.6249(5) 0.125(3) Uani 1 1 d . . .
F15 F 0.2236(5) 0.2098(3) 0.5611(3) 0.118(2) Uani 1 1 d . . .
F16 F 0.1990(4) 0.1917(3) 0.7191(3) 0.109(2) Uani 1 1 d . . .
F17 F 0.2495(4) 0.2603(3) 0.6554(3) 0.0988(18) Uani 1 1 d . . .
F18 F 0.1284(3) 0.2293(3) 0.6326(4) 0.0952(18) Uani 1 1 d . . .
F19 F 0.6550(6) 0.1130(4) 0.6383(6) 0.172(4) Uani 1 1 d . . .
F20 F 0.5840(7) 0.0573(4) 0.5769(4) 0.165(4) Uani 1 1 d . . .
F21 F 0.5822(7) 0.0896(6) 0.7287(4) 0.187(5) Uani 1 1 d . . .
F22 F 0.5120(5) 0.0332(3) 0.6647(5) 0.135(3) Uani 1 1 d . . .
F23 F 0.5249(6) 0.1247(3) 0.6368(4) 0.132(3) Uani 1 1 d . . .
F24 F 0.6431(4) 0.0234(3) 0.6699(4) 0.127(3) Uani 1 1 d . . .
O1 O 0.2270(5) 0.4935(3) -0.1249(4) 0.096(2) Uani 1 1 d . . .
O2 O 0.3143(6) 0.5105(4) -0.0014(5) 0.126(3) Uani 1 1 d . . .
O4 O 0.4616(5) 0.2989(2) 0.0098(3) 0.082(2) Uani 1 1 d . . .
O5 O 0.3348(5) 0.4465(4) -0.2165(5) 0.112(3) Uani 1 1 d . . .
O6 O 0.5049(4) 0.4534(3) -0.1792(4) 0.096(2) Uani 1 1 d . . .
O7 O 0.6235(3) 0.3731(2) -0.1628(3) 0.0632(14) Uani 1 1 d . . .
O8 O 0.5753(3) 0.2862(2) -0.0790(3) 0.0611(14) Uani 1 1 d . B .
O9 O 0.3914(2) 0.01726(16) 0.1007(2) 0.0330(9) Uani 1 1 d . B .
O10 O 0.2269(3) 0.0161(2) 0.0516(3) 0.0608(14) Uani 1 1 d . . .
O11 O 0.0165(7) 0.2157(4) 0.7453(6) 0.160(5) Uani 1 1 d . . .
N1 N 0.7593(3) 0.1029(2) 0.0396(3) 0.0434(13) Uani 1 1 d . . .
N2 N 0.4314(3) 0.1158(2) 0.2399(3) 0.0436(13) Uani 1 1 d . . .
N3 N 0.6358(3) 0.2241(3) 0.4784(3) 0.0487(14) Uani 1 1 d . . .
N4 N 0.9619(3) 0.2281(2) 0.2752(3) 0.0420(13) Uani 1 1 d . . .
N5 N 0.7500(5) 0.1642(4) 0.8612(4) 0.080(2) Uani 1 1 d . . .
C1 C 0.2093(6) 0.4434(4) -0.1572(5) 0.071(2) Uani 1 1 d . . .
C2 C 0.1432(6) 0.4136(4) -0.1484(5) 0.078(3) Uani 1 1 d . . .
H2A H 0.1057 0.4280 -0.1184 0.094 Uiso 1 1 calc R . .
C3 C 0.1277(6) 0.3619(4) -0.1824(5) 0.073(2) Uani 1 1 d . . .
H3A H 0.0804 0.3421 -0.1748 0.088 Uiso 1 1 calc R . .
C4 C 0.1789(6) 0.3406(4) -0.2249(5) 0.077(3) Uani 1 1 d . . .
H4A H 0.1683 0.3056 -0.2475 0.093 Uiso 1 1 calc R . .
C5 C 0.2511(5) 0.3711(4) -0.2368(4) 0.062(2) Uani 1 1 d . . .
H5A H 0.2876 0.3573 -0.2681 0.075 Uiso 1 1 calc R . .
C6 C 0.2648(5) 0.4204(4) -0.2013(5) 0.072(2) Uani 1 1 d . . .
C7 C 0.1863(7) 0.5072(6) -0.0622(6) 0.104(4) Uani 1 1 d . . .
H7A H 0.1710 0.4719 -0.0389 0.125 Uiso 1 1 calc R . .
H7B H 0.1385 0.5295 -0.0733 0.125 Uiso 1 1 calc R . .
C8 C 0.2409(7) 0.5410(6) -0.0172(6) 0.104(4) Uani 1 1 d . . .
H8A H 0.2529 0.5774 -0.0398 0.125 Uiso 1 1 calc R . .
H8B H 0.2150 0.5499 0.0257 0.125 Uiso 1 1 calc R . .
C9 C 0.3042(7) 0.4638(6) 0.0361(8) 0.120(4) Uani 1 1 d DU B .
H9A H 0.2732 0.4348 0.0107 0.144 Uiso 1 1 calc R . .
H9B H 0.2784 0.4728 0.0791 0.144 Uiso 1 1 calc R . .
C10 C 0.3901(8) 0.4438(7) 0.0498(7) 0.144(5) Uani 1 1 d DU . .
H10A H 0.4245 0.4773 0.0562 0.173 Uiso 1 1 calc R A 1
H10B H 0.3934 0.4210 0.0920 0.173 Uiso 1 1 calc R A 1
O3 O 0.4159(5) 0.4110(4) -0.0050(5) 0.067(3) Uani 0.629(10) 1 d PDU B 1
C11 C 0.4963(6) 0.3955(5) -0.0049(8) 0.078(4) Uani 0.629(10) 1 d PDU B 1
H11A H 0.5291 0.4257 0.0165 0.094 Uiso 0.629(10) 1 calc PR B 1
H11B H 0.5133 0.3895 -0.0519 0.094 Uiso 0.629(10) 1 calc PR B 1
C12 C 0.5037(8) 0.3400(5) 0.0365(6) 0.061(3) Uani 0.629(10) 1 d PDU B 1
H12A H 0.5592 0.3281 0.0392 0.073 Uiso 0.629(10) 1 calc PR B 1
H12B H 0.4870 0.3471 0.0834 0.073 Uiso 0.629(10) 1 calc PR B 1
O3' O 0.3783(14) 0.3848(8) 0.0438(15) 0.141(8) Uani 0.371(10) 1 d PDU B 2
C11' C 0.4487(13) 0.3738(7) 0.0821(13) 0.069(6) Uani 0.371(10) 1 d PDU B 2
H11C H 0.4455 0.3848 0.1305 0.083 Uiso 0.371(10) 1 calc PR B 2
H11D H 0.4950 0.3917 0.0621 0.083 Uiso 0.371(10) 1 calc PR B 2
C12' C 0.4461(13) 0.3089(7) 0.0715(11) 0.056(5) Uani 0.371(10) 1 d PDU B 2
H12C H 0.4850 0.2901 0.1024 0.067 Uiso 0.371(10) 1 calc PR B 2
H12D H 0.3936 0.2941 0.0814 0.067 Uiso 0.371(10) 1 calc PR B 2
C13 C 0.4792(4) 0.2459(3) -0.0142(3) 0.0452(15) Uani 1 1 d . B .
C14 C 0.5358(3) 0.2384(3) -0.0618(4) 0.0418(15) Uani 1 1 d . . .
C15 C 0.6437(5) 0.2819(4) -0.1114(5) 0.069(2) Uani 1 1 d . . .
H15A H 0.6349 0.2628 -0.1558 0.083 Uiso 1 1 calc R B .
H15B H 0.6815 0.2590 -0.0837 0.083 Uiso 1 1 calc R . .
C16 C 0.6762(4) 0.3416(3) -0.1220(5) 0.060(2) Uani 1 1 d . B .
H16A H 0.6846 0.3606 -0.0775 0.072 Uiso 1 1 calc R . .
H16B H 0.7271 0.3391 -0.1441 0.072 Uiso 1 1 calc R . .
C17 C 0.6415(6) 0.4298(4) -0.1647(6) 0.085(3) Uani 1 1 d . . .
H17A H 0.6927 0.4345 -0.1858 0.102 Uiso 1 1 calc R . .
H17B H 0.6465 0.4444 -0.1176 0.102 Uiso 1 1 calc R . .
C18 C 0.5823(6) 0.4640(4) -0.2032(6) 0.085(3) Uani 1 1 d . . .
H18A H 0.5949 0.5048 -0.1980 0.101 Uiso 1 1 calc R . .
H18B H 0.5837 0.4543 -0.2521 0.101 Uiso 1 1 calc R . .
C19 C 0.4530(6) 0.4955(5) -0.2021(6) 0.094(3) Uani 1 1 d . . .
H19A H 0.4497 0.4952 -0.2525 0.113 Uiso 1 1 calc R . .
H19B H 0.4729 0.5331 -0.1873 0.113 Uiso 1 1 calc R . .
C20 C 0.3739(8) 0.4867(5) -0.1757(7) 0.112(4) Uani 1 1 d . . .
H20A H 0.3781 0.4732 -0.1281 0.135 Uiso 1 1 calc R . .
H20B H 0.3447 0.5230 -0.1766 0.135 Uiso 1 1 calc R . .
C21 C 0.4339(4) 0.1997(3) 0.0045(3) 0.0363(13) Uani 1 1 d . . .
H21A H 0.3967 0.2042 0.0388 0.044 Uiso 1 1 calc R B .
C22 C 0.4424(3) 0.1474(2) -0.0263(3) 0.0320(12) Uani 1 1 d . B .
C23 C 0.3915(3) 0.0950(2) -0.0170(3) 0.0331(12) Uani 1 1 d . . .
H23A H 0.3522 0.0999 0.0190 0.040 Uiso 1 1 calc R B .
C24 C 0.4471(3) 0.0448(2) -0.0035(3) 0.0323(12) Uani 1 1 d . B .
C25 C 0.5013(3) 0.0378(2) -0.0542(3) 0.0314(12) Uani 1 1 d . . .
C26 C 0.4934(3) 0.0826(2) -0.1113(3) 0.0341(13) Uani 1 1 d . B .
H26A H 0.5325 0.0779 -0.1474 0.041 Uiso 1 1 calc R . .
C27 C 0.4978(3) 0.1402(3) -0.0766(3) 0.0358(13) Uani 1 1 d . . .
C28 C 0.5462(3) 0.1850(3) -0.0941(3) 0.0411(15) Uani 1 1 d . B .
H28A H 0.5852 0.1801 -0.1267 0.049 Uiso 1 1 calc R . .
C29 C 0.3544(3) 0.0847(2) -0.0874(3) 0.0347(13) Uani 1 1 d . B .
C30 C 0.2745(4) 0.0847(2) -0.1042(4) 0.0412(14) Uani 1 1 d . . .
H30A H 0.2373 0.0888 -0.0698 0.049 Uiso 1 1 calc R B .
C31 C 0.2500(4) 0.0786(3) -0.1726(4) 0.0490(17) Uani 1 1 d . B .
H31A H 0.1958 0.0788 -0.1844 0.059 Uiso 1 1 calc R . .
C32 C 0.3038(4) 0.0723(3) -0.2234(4) 0.0490(16) Uani 1 1 d . . .
H32A H 0.2865 0.0674 -0.2694 0.059 Uiso 1 1 calc R B .
C33 C 0.3839(4) 0.0732(3) -0.2057(3) 0.0396(14) Uani 1 1 d . B .
H33A H 0.4213 0.0696 -0.2400 0.047 Uiso 1 1 calc R . .
C34 C 0.4087(3) 0.0794(2) -0.1385(3) 0.0325(12) Uani 1 1 d . . .
C35 C 0.4437(3) 0.0071(2) 0.0507(3) 0.0309(12) Uani 1 1 d . . .
C36 C 0.3320(4) -0.0247(3) 0.1118(4) 0.0511(17) Uani 1 1 d . . .
H36A H 0.3460 -0.0467 0.1533 0.061 Uiso 1 1 calc R B .
H36B H 0.3292 -0.0514 0.0729 0.061 Uiso 1 1 calc R . .
C37 C 0.2544(4) 0.0025(3) 0.1194(4) 0.0494(16) Uani 1 1 d . B .
H37A H 0.2179 -0.0239 0.1413 0.059 Uiso 1 1 calc R . .
H37B H 0.2594 0.0373 0.1475 0.059 Uiso 1 1 calc R . .
C38 C 0.8930(3) 0.1388(3) 0.0575(3) 0.0421(15) Uani 1 1 d . . .
C39 C 0.1553(5) 0.0489(4) 0.0530(6) 0.078(3) Uani 1 1 d . . .
H39A H 0.1373 0.0578 0.0063 0.116 Uiso 1 1 calc R . .
H39B H 0.1650 0.0843 0.0781 0.116 Uiso 1 1 calc R . .
H39C H 0.1151 0.0268 0.0754 0.116 Uiso 1 1 calc R . .
C40 C 0.8838(4) 0.1968(3) 0.0667(3) 0.0498(17) Uani 1 1 d . . .
H40A H 0.8476 0.2173 0.0384 0.060 Uiso 1 1 calc R . .
C41 C 0.9275(4) 0.2253(3) 0.1175(3) 0.0482(16) Uani 1 1 d . . .
H41A H 0.9216 0.2651 0.1235 0.058 Uiso 1 1 calc R . .
C42 C 0.9795(4) 0.1950(3) 0.1590(3) 0.0441(15) Uani 1 1 d . . .
C43 C 0.9909(4) 0.1383(4) 0.1472(4) 0.0552(18) Uani 1 1 d . . .
H43A H 1.0297 0.1185 0.1736 0.066 Uiso 1 1 calc R . .
C44 C 0.9474(4) 0.1089(3) 0.0978(4) 0.0541(18) Uani 1 1 d . . .
H44A H 0.9547 0.0693 0.0916 0.065 Uiso 1 1 calc R . .
C45 C 0.8385(4) 0.1069(3) 0.0088(3) 0.0518(17) Uani 1 1 d . . .
H45A H 0.8341 0.1272 -0.0353 0.062 Uiso 1 1 calc R . .
H45B H 0.8592 0.0684 0.0005 0.062 Uiso 1 1 calc R . .
C46 C 0.7052(4) 0.1421(3) 0.0250(3) 0.0472(16) Uani 1 1 d . . .
H46A H 0.7140 0.1692 -0.0097 0.057 Uiso 1 1 calc R . .
C47 C 0.6361(4) 0.1439(3) 0.0598(3) 0.0443(15) Uani 1 1 d . . .
H47A H 0.5978 0.1720 0.0491 0.053 Uiso 1 1 calc R . .
C48 C 0.6235(4) 0.1044(3) 0.1102(3) 0.0413(14) Uani 1 1 d . . .
C49 C 0.6804(4) 0.0618(3) 0.1215(4) 0.0489(16) Uani 1 1 d . . .
H49A H 0.6719 0.0324 0.1534 0.059 Uiso 1 1 calc R . .
C50 C 0.7477(4) 0.0630(3) 0.0863(4) 0.0490(16) Uani 1 1 d . . .
H50A H 0.7868 0.0351 0.0952 0.059 Uiso 1 1 calc R . .
C51 C 0.5544(3) 0.1083(3) 0.1532(3) 0.0359(13) Uani 1 1 d . . .
C52 C 0.5160(4) 0.1596(3) 0.1627(3) 0.0427(14) Uani 1 1 d . . .
H52A H 0.5322 0.1925 0.1390 0.051 Uiso 1 1 calc R . .
C53 C 0.4546(4) 0.1632(3) 0.2063(4) 0.0497(17) Uani 1 1 d . . .
H53A H 0.4288 0.1984 0.2127 0.060 Uiso 1 1 calc R . .
C54 C 0.4650(4) 0.0670(3) 0.2315(3) 0.0474(16) Uani 1 1 d . . .
H54A H 0.4470 0.0346 0.2552 0.057 Uiso 1 1 calc R . .
C55 C 0.5273(4) 0.0615(3) 0.1881(3) 0.0452(15) Uani 1 1 d . . .
H55A H 0.5512 0.0255 0.1823 0.054 Uiso 1 1 calc R . .
C56 C 0.3711(4) 0.1221(4) 0.2933(3) 0.0510(17) Uani 1 1 d . . .
H56A H 0.3280 0.1467 0.2759 0.061 Uiso 1 1 calc R . .
H56B H 0.3490 0.0844 0.3039 0.061 Uiso 1 1 calc R . .
C57 C 0.4074(4) 0.1473(3) 0.3559(3) 0.0467(16) Uani 1 1 d . . .
C58 C 0.4107(4) 0.2051(4) 0.3665(4) 0.0549(18) Uani 1 1 d . . .
H58A H 0.3809 0.2293 0.3369 0.066 Uiso 1 1 calc R . .
C59 C 0.4557(4) 0.2288(3) 0.4186(4) 0.0560(18) Uani 1 1 d . . .
H59A H 0.4573 0.2689 0.4241 0.067 Uiso 1 1 calc R . .
C60 C 0.4986(4) 0.1943(3) 0.4627(3) 0.0501(17) Uani 1 1 d . . .
C61 C 0.4914(5) 0.1360(3) 0.4570(4) 0.0565(19) Uani 1 1 d . . .
H61A H 0.5177 0.1119 0.4891 0.068 Uiso 1 1 calc R . .
C62 C 0.4453(4) 0.1124(3) 0.4040(4) 0.0509(17) Uani 1 1 d . . .
H62A H 0.4397 0.0723 0.4008 0.061 Uiso 1 1 calc R . .
C63 C 0.5588(4) 0.2198(4) 0.5120(4) 0.0580(19) Uani 1 1 d . . .
H63A H 0.5416 0.2581 0.5262 0.070 Uiso 1 1 calc R . .
H63B H 0.5643 0.1957 0.5531 0.070 Uiso 1 1 calc R . .
C64 C 0.6936(5) 0.1887(4) 0.4931(4) 0.0586(19) Uani 1 1 d . . .
H64A H 0.6876 0.1609 0.5275 0.070 Uiso 1 1 calc R . .
C65 C 0.7638(4) 0.1913(4) 0.4585(4) 0.0564(19) Uani 1 1 d . . .
H65A H 0.8056 0.1664 0.4708 0.068 Uiso 1 1 calc R . .
C66 C 0.7721(4) 0.2299(3) 0.4066(3) 0.0392(14) Uani 1 1 d . . .
C67 C 0.7105(4) 0.2671(3) 0.3948(4) 0.060(2) Uani 1 1 d . . .
H67A H 0.7155 0.2958 0.3612 0.072 Uiso 1 1 calc R . .
C68 C 0.6435(4) 0.2642(3) 0.4291(5) 0.062(2) Uani 1 1 d . . .
H68A H 0.6021 0.2900 0.4189 0.075 Uiso 1 1 calc R . .
C69 C 0.8416(4) 0.2312(3) 0.3636(3) 0.0385(14) Uani 1 1 d . . .
C70 C 0.8905(4) 0.1841(3) 0.3605(3) 0.0438(15) Uani 1 1 d . . .
H70A H 0.8827 0.1525 0.3895 0.053 Uiso 1 1 calc R . .
C71 C 0.9506(4) 0.1832(3) 0.3152(3) 0.0461(16) Uani 1 1 d . . .
H71A H 0.9835 0.1508 0.3125 0.055 Uiso 1 1 calc R . .
C72 C 0.9175(4) 0.2754(3) 0.2791(3) 0.0455(15) Uani 1 1 d . . .
H72A H 0.9283 0.3073 0.2515 0.055 Uiso 1 1 calc R . .
C73 C 0.8572(4) 0.2773(3) 0.3225(3) 0.0415(14) Uani 1 1 d . . .
H73A H 0.8257 0.3105 0.3246 0.050 Uiso 1 1 calc R . .
C74 C 1.0206(4) 0.2243(4) 0.2187(3) 0.0519(18) Uani 1 1 d . . .
H74A H 1.0379 0.2627 0.2055 0.062 Uiso 1 1 calc R . .
H74B H 1.0670 0.2021 0.2343 0.062 Uiso 1 1 calc R . .
C75 C 0.8108(8) 0.1392(5) 0.7458(5) 0.098(3) Uani 1 1 d . . .
H75A H 0.7691 0.1293 0.7125 0.147 Uiso 1 1 calc R . .
H75B H 0.8466 0.1070 0.7519 0.147 Uiso 1 1 calc R . .
H75C H 0.8396 0.1722 0.7295 0.147 Uiso 1 1 calc R . .
C76 C 0.7762(5) 0.1532(4) 0.8117(5) 0.065(2) Uani 1 1 d . . .

loop_
_atom_site_aniso_label
_atom_site_aniso_U_11
_atom_site_aniso_U_22
_atom_site_aniso_U_33
_atom_site_aniso_U_23
_atom_site_aniso_U_13
_atom_site_aniso_U_12
P1 0.0359(9) 0.0742(14) 0.0623(12) 0.0211(10) 0.0078(8) 0.0090(9)
P2 0.0580(13) 0.0650(13) 0.0826(16) -0.0180(11) 0.0212(11) -0.0035(10)
P3 0.0613(13) 0.0744(15) 0.0748(15) 0.0096(12) 0.0049(11) 0.0082(11)
P4 0.111(2) 0.0821(17) 0.0633(15) 0.0251(13) 0.0072(14) -0.0209(16)
F1 0.139(6) 0.111(5) 0.222(9) 0.064(6) 0.107(7) 0.020(5)
F2 0.278(12) 0.104(5) 0.120(6) 0.012(4) -0.117(7) 0.011(6)
F3 0.079(4) 0.165(7) 0.185(8) 0.076(6) 0.042(5) 0.070(5)
F4 0.129(6) 0.131(6) 0.169(7) -0.004(5) 0.073(6) -0.052(5)
F5 0.327(13) 0.109(5) 0.081(4) -0.029(4) -0.075(6) 0.099(7)
F6 0.066(3) 0.102(4) 0.099(4) -0.024(3) -0.002(3) 0.024(3)
F7 0.105(5) 0.127(6) 0.119(5) -0.013(4) -0.017(4) -0.029(4)
F8 0.138(6) 0.065(4) 0.250(10) -0.022(5) -0.077(7) -0.009(4)
F9 0.104(5) 0.123(6) 0.145(6) -0.041(5) 0.000(4) 0.045(4)
F10 0.092(4) 0.174(7) 0.083(4) -0.004(4) 0.026(3) 0.024(4)
F11 0.162(7) 0.128(6) 0.156(7) 0.083(5) 0.087(6) 0.067(5)
F12 0.092(4) 0.067(3) 0.109(4) 0.010(3) 0.040(3) 0.015(3)
F13 0.073(4) 0.128(6) 0.162(7) 0.030(5) 0.015(4) 0.022(4)
F14 0.104(5) 0.069(4) 0.202(8) -0.017(4) 0.012(5) 0.004(3)
F15 0.145(6) 0.131(6) 0.079(4) -0.004(4) 0.011(4) -0.017(5)
F16 0.113(5) 0.128(5) 0.087(4) 0.030(4) 0.012(4) 0.019(4)
F17 0.085(4) 0.101(4) 0.111(5) -0.015(4) 0.012(3) -0.019(3)
F18 0.062(3) 0.086(4) 0.136(5) 0.011(4) -0.010(3) 0.017(3)
F19 0.171(8) 0.129(7) 0.219(10) 0.035(7) 0.049(7) -0.067(6)
F20 0.238(11) 0.177(8) 0.077(5) -0.007(5) -0.013(6) 0.083(8)
F21 0.194(10) 0.293(14) 0.073(5) 0.002(6) 0.001(5) 0.026(9)
F22 0.114(5) 0.100(5) 0.191(8) 0.031(5) -0.020(5) -0.015(4)
F23 0.189(8) 0.094(5) 0.116(5) 0.021(4) 0.028(5) 0.019(5)
F24 0.105(5) 0.133(6) 0.143(6) 0.063(5) 0.009(4) 0.008(4)
O1 0.113(6) 0.090(5) 0.086(5) -0.007(4) 0.017(4) -0.009(4)
O2 0.128(7) 0.115(7) 0.132(8) -0.004(6) -0.030(6) 0.012(6)
O4 0.137(6) 0.029(3) 0.078(4) -0.005(3) -0.007(4) -0.007(3)
O5 0.104(6) 0.109(6) 0.120(7) -0.005(5) -0.010(5) -0.028(5)
O6 0.087(5) 0.073(4) 0.131(6) 0.038(4) 0.021(4) 0.021(4)
O7 0.057(3) 0.057(3) 0.076(4) 0.022(3) 0.003(3) -0.012(3)
O8 0.039(3) 0.046(3) 0.098(4) 0.018(3) 0.002(3) -0.007(2)
O9 0.032(2) 0.033(2) 0.035(2) 0.0018(16) 0.0046(16) 0.0011(16)
O10 0.047(3) 0.074(4) 0.062(3) 0.005(3) 0.001(2) 0.010(3)
O11 0.160(9) 0.126(8) 0.201(11) 0.082(7) 0.094(8) 0.071(7)
N1 0.034(3) 0.061(4) 0.035(3) -0.013(3) -0.001(2) -0.004(3)
N2 0.040(3) 0.055(3) 0.035(3) -0.002(2) -0.004(2) -0.004(3)
N3 0.044(3) 0.064(4) 0.038(3) -0.016(3) 0.013(2) -0.004(3)
N4 0.032(3) 0.057(3) 0.037(3) -0.012(2) 0.006(2) -0.008(2)
N5 0.075(5) 0.104(6) 0.063(5) 0.012(4) 0.020(4) 0.019(4)
C1 0.078(6) 0.070(6) 0.066(5) 0.016(4) 0.003(5) -0.001(5)
C2 0.080(6) 0.077(6) 0.076(6) 0.011(5) -0.015(5) 0.007(5)
C3 0.070(6) 0.086(6) 0.062(5) 0.010(5) -0.006(4) 0.006(5)
C4 0.083(6) 0.080(6) 0.068(6) 0.016(5) -0.022(5) 0.016(5)
C5 0.064(5) 0.071(5) 0.052(4) 0.015(4) -0.003(4) 0.008(4)
C6 0.059(5) 0.081(6) 0.075(6) 0.031(5) -0.005(4) -0.007(4)
C7 0.087(7) 0.124(10) 0.104(9) -0.037(7) 0.019(7) 0.005(7)
C8 0.101(8) 0.114(9) 0.096(8) -0.007(7) -0.016(7) 0.039(7)
C9 0.117(8) 0.110(7) 0.132(8) 0.007(7) 0.005(7) -0.003(6)
C10 0.146(9) 0.153(9) 0.132(9) -0.018(8) -0.026(7) 0.004(8)
O3 0.057(5) 0.059(5) 0.083(6) -0.023(4) -0.007(4) 0.015(4)
C11 0.065(7) 0.075(7) 0.094(8) -0.005(6) 0.006(6) -0.001(6)
C12 0.055(6) 0.068(6) 0.061(6) 0.002(5) 0.008(5) 0.005(5)
O3' 0.143(11) 0.137(10) 0.142(11) -0.009(8) 0.002(8) 0.020(8)
C11' 0.073(10) 0.061(9) 0.074(10) -0.014(8) -0.006(8) 0.000(8)
C12' 0.057(8) 0.047(8) 0.065(8) -0.006(7) -0.005(7) -0.002(7)
C13 0.051(4) 0.038(3) 0.046(4) -0.002(3) -0.007(3) 0.002(3)
C14 0.031(3) 0.034(3) 0.060(4) 0.016(3) -0.008(3) -0.005(2)
C15 0.054(5) 0.059(5) 0.095(7) 0.020(4) 0.017(4) 0.005(4)
C16 0.034(4) 0.059(5) 0.088(6) 0.000(4) 0.007(4) -0.009(3)
C17 0.070(6) 0.060(5) 0.125(9) 0.000(5) 0.004(6) -0.010(5)
C18 0.084(7) 0.079(6) 0.092(7) 0.020(5) 0.010(6) -0.015(5)
C19 0.072(6) 0.105(8) 0.106(8) 0.044(7) 0.013(6) -0.002(6)
C20 0.115(10) 0.083(8) 0.139(11) 0.033(8) -0.001(9) 0.013(7)
C21 0.038(3) 0.040(3) 0.031(3) 0.010(2) -0.001(2) 0.006(3)
C22 0.031(3) 0.032(3) 0.033(3) 0.006(2) -0.002(2) 0.003(2)
C23 0.031(3) 0.031(3) 0.038(3) 0.003(2) 0.009(2) 0.001(2)
C24 0.031(3) 0.029(3) 0.037(3) 0.003(2) 0.003(2) 0.000(2)
C25 0.029(3) 0.036(3) 0.029(3) 0.003(2) 0.000(2) -0.001(2)
C26 0.037(3) 0.034(3) 0.031(3) 0.008(2) 0.004(2) 0.000(2)
C27 0.027(3) 0.040(3) 0.040(3) 0.009(3) -0.005(2) 0.004(2)
C28 0.028(3) 0.041(3) 0.054(4) 0.015(3) -0.001(3) -0.003(3)
C29 0.028(3) 0.028(3) 0.048(3) 0.005(2) -0.002(3) 0.003(2)
C30 0.036(3) 0.031(3) 0.056(4) 0.004(3) 0.000(3) 0.002(3)
C31 0.039(3) 0.043(4) 0.063(4) 0.005(3) -0.019(3) -0.004(3)
C32 0.054(4) 0.042(4) 0.049(4) 0.000(3) -0.012(3) 0.000(3)
C33 0.043(3) 0.036(3) 0.040(3) 0.001(3) 0.004(3) 0.010(3)
C34 0.030(3) 0.030(3) 0.037(3) -0.001(2) 0.002(2) 0.002(2)
C35 0.024(3) 0.030(3) 0.038(3) 0.000(2) 0.002(2) -0.001(2)
C36 0.044(4) 0.050(4) 0.060(4) 0.007(3) 0.014(3) -0.007(3)
C37 0.036(3) 0.054(4) 0.059(4) 0.005(3) 0.007(3) 0.003(3)
C38 0.030(3) 0.054(4) 0.043(3) -0.012(3) 0.020(3) -0.004(3)
C39 0.043(4) 0.078(6) 0.113(8) 0.022(5) 0.007(5) 0.011(4)
C40 0.038(3) 0.074(5) 0.038(3) 0.002(3) 0.007(3) 0.000(3)
C41 0.043(4) 0.056(4) 0.046(4) -0.010(3) 0.013(3) -0.012(3)
C42 0.030(3) 0.066(4) 0.037(3) -0.007(3) 0.011(3) -0.004(3)
C43 0.039(4) 0.075(5) 0.051(4) -0.008(4) -0.004(3) 0.010(3)
C44 0.053(4) 0.056(4) 0.052(4) -0.011(3) -0.002(3) 0.010(3)
C45 0.047(4) 0.071(5) 0.038(4) -0.013(3) 0.009(3) -0.004(3)
C46 0.042(4) 0.069(5) 0.031(3) -0.002(3) -0.005(3) -0.006(3)
C47 0.039(3) 0.060(4) 0.033(3) 0.001(3) -0.004(3) -0.002(3)
C48 0.039(3) 0.041(3) 0.044(4) -0.010(3) -0.007(3) -0.003(3)
C49 0.045(4) 0.050(4) 0.052(4) -0.005(3) 0.007(3) -0.009(3)
C50 0.049(4) 0.042(4) 0.057(4) -0.009(3) 0.001(3) 0.003(3)
C51 0.032(3) 0.043(3) 0.033(3) -0.010(3) 0.002(2) -0.009(3)
C52 0.040(3) 0.048(4) 0.040(3) 0.007(3) 0.003(3) 0.003(3)
C53 0.044(4) 0.044(4) 0.060(4) 0.006(3) 0.001(3) 0.014(3)
C54 0.058(4) 0.045(4) 0.040(4) 0.000(3) -0.001(3) -0.013(3)
C55 0.048(4) 0.040(3) 0.048(4) -0.010(3) 0.009(3) -0.001(3)
C56 0.034(3) 0.075(5) 0.045(4) 0.000(3) 0.012(3) -0.005(3)
C57 0.035(3) 0.058(4) 0.048(4) 0.003(3) 0.014(3) -0.001(3)
C58 0.045(4) 0.073(5) 0.047(4) 0.005(4) 0.009(3) 0.009(4)
C59 0.052(4) 0.062(5) 0.055(4) -0.007(4) 0.015(4) 0.004(4)
C60 0.038(3) 0.071(5) 0.042(4) -0.006(3) 0.022(3) -0.001(3)
C61 0.063(5) 0.065(5) 0.041(4) 0.009(3) 0.002(3) 0.010(4)
C62 0.050(4) 0.057(4) 0.046(4) -0.002(3) 0.005(3) -0.005(3)
C63 0.044(4) 0.081(5) 0.050(4) -0.008(4) 0.017(3) -0.010(4)
C64 0.056(4) 0.077(5) 0.043(4) 0.014(4) 0.009(3) 0.002(4)
C65 0.046(4) 0.073(5) 0.050(4) 0.011(4) 0.007(3) 0.008(4)
C66 0.044(3) 0.042(3) 0.032(3) -0.012(3) 0.003(3) -0.009(3)
C67 0.054(4) 0.044(4) 0.083(6) 0.004(4) 0.028(4) 0.002(3)
C68 0.040(4) 0.051(4) 0.097(6) -0.006(4) 0.020(4) 0.005(3)
C69 0.042(3) 0.042(3) 0.033(3) -0.017(3) 0.005(3) -0.008(3)
C70 0.040(3) 0.051(4) 0.041(3) -0.006(3) 0.006(3) -0.005(3)
C71 0.041(4) 0.051(4) 0.045(4) -0.008(3) -0.005(3) 0.002(3)
C72 0.044(4) 0.053(4) 0.040(3) -0.003(3) 0.009(3) -0.010(3)
C73 0.044(3) 0.039(3) 0.043(3) -0.005(3) 0.004(3) 0.000(3)
C74 0.033(3) 0.078(5) 0.045(4) -0.018(3) 0.011(3) -0.014(3)
C75 0.131(10) 0.100(8) 0.063(6) -0.012(5) 0.004(6) 0.021(7)
C76 0.066(5) 0.066(5) 0.065(5) 0.013(4) 0.006(4) 0.008(4)

loop_
_atom_type_symbol
_atom_type_description
_atom_type_scat_dispersion_real
_atom_type_scat_dispersion_imag
_atom_type_scat_source
C C 0.0033 0.0016 'International Tables Vol C Tables 4.2.6.8 and 6.1.1.4'
H H 0.0000 0.0000 'International Tables Vol C Tables 4.2.6.8 and 6.1.1.4'
N N 0.0061 0.0033 'International Tables Vol C Tables 4.2.6.8 and 6.1.1.4'
O O 0.0106 0.0060 'International Tables Vol C Tables 4.2.6.8 and 6.1.1.4'
F F 0.0171 0.0103 'International Tables Vol C Tables 4.2.6.8 and 6.1.1.4'
P P 0.1023 0.0942 'International Tables Vol C Tables 4.2.6.8 and 6.1.1.4'

loop_
_geom_angle_atom_site_label_1
_geom_angle_atom_site_label_2
_geom_angle_atom_site_label_3
_geom_angle
_geom_angle_site_symmetry_1
_geom_angle_site_symmetry_3
F5 P1 F4 90.2(6) . .
F5 P1 F3 93.5(5) . .
F4 P1 F3 88.9(5) . .
F5 P1 F1 87.8(6) . .
F4 P1 F1 177.6(6) . .
F3 P1 F1 92.5(4) . .
F5 P1 F6 91.2(4) . .
F4 P1 F6 93.1(4) . .
F3 P1 F6 174.9(5) . .
F1 P1 F6 85.7(4) . .
F5 P1 F2 177.5(5) . .
F4 P1 F2 89.7(5) . .
F3 P1 F2 89.0(5) . .
F1 P1 F2 92.3(6) . .
F6 P1 F2 86.3(4) . .
F7 P2 F8 179.5(5) . .
F7 P2 F11 90.0(5) . .
F8 P2 F11 89.7(6) . .
F7 P2 F9 89.6(4) . .
F8 P2 F9 90.8(4) . .
F11 P2 F9 88.9(4) . .
F7 P2 F12 91.0(4) . .
F8 P2 F12 88.6(4) . .
F11 P2 F12 90.8(3) . .
F9 P2 F12 179.3(4) . .
F7 P2 F10 90.6(4) . .
F8 P2 F10 89.7(5) . .
F11 P2 F10 178.4(4) . .
F9 P2 F10 92.6(4) . .
F12 P2 F10 87.7(4) . .
F13 P3 F14 91.3(4) . .
F13 P3 F15 91.3(4) . .
F14 P3 F15 91.0(5) . .
F13 P3 F17 90.2(4) . .
F14 P3 F17 178.4(4) . .
F15 P3 F17 89.3(4) . .
F13 P3 F16 90.3(4) . .
F14 P3 F16 90.4(5) . .
F15 P3 F16 177.9(4) . .
F17 P3 F16 89.3(4) . .
F13 P3 F18 178.7(5) . .
F14 P3 F18 89.8(4) . .
F15 P3 F18 89.4(4) . .
F17 P3 F18 88.7(3) . .
F16 P3 F18 88.9(4) . .
F21 P4 F19 96.5(7) . .
F21 P4 F20 176.8(7) . .
F19 P4 F20 86.6(6) . .
F21 P4 F24 91.7(6) . .
F19 P4 F24 90.2(5) . .
F20 P4 F24 88.8(5) . .
F21 P4 F23 89.4(6) . .
F19 P4 F23 91.4(5) . .
F20 P4 F23 90.1(5) . .
F24 P4 F23 178.0(5) . .
F21 P4 F22 87.8(6) . .
F19 P4 F22 175.8(6) . .
F20 P4 F22 89.1(6) . .
F24 P4 F22 89.8(4) . .
F23 P4 F22 88.5(4) . .
C1 O1 C7 118.3(8) . .
C9 O2 C8 113.1(11) . .
C12' O4 C12 67.0(10) . .
C12' O4 C13 123.5(9) . .
C12 O4 C13 133.4(9) . .
C6 O5 C20 125.2(10) . .
C19 O6 C18 110.7(7) . .
C17 O7 C16 113.0(7) . .
C15 O8 C14 119.9(6) . .
C35 O9 C36 118.1(5) . .
C37 O10 C39 110.5(6) . .
C46 N1 C50 121.1(6) . .
C46 N1 C45 119.9(6) . .
C50 N1 C45 118.7(6) . .
C54 N2 C53 121.6(6) . .
C54 N2 C56 119.5(6) . .
C53 N2 C56 118.5(6) . .
C64 N3 C68 120.2(6) . .
C64 N3 C63 121.8(7) . .
C68 N3 C63 117.9(6) . .
C71 N4 C72 121.6(6) . .
C71 N4 C74 119.6(6) . .
C72 N4 C74 118.5(6) . .
C2 C1 O1 124.2(9) . .
C2 C1 C6 117.7(10) . .
O1 C1 C6 118.1(9) . .
C1 C2 C3 122.2(10) . .
C1 C2 H2A 118.9 . .
C3 C2 H2A 118.9 . .
C4 C3 C2 120.4(10) . .
C4 C3 H3A 119.8 . .
C2 C3 H3A 119.8 . .
C3 C4 C5 119.8(10) . .
C3 C4 H4A 120.1 . .
C5 C4 H4A 120.1 . .
C6 C5 C4 117.9(9) . .
C6 C5 H5A 121.1 . .
C4 C5 H5A 121.1 . .
C5 C6 O5 113.5(9) . .
C5 C6 C1 121.9(8) . .
O5 C6 C1 124.4(10) . .
O1 C7 C8 108.0(10) . .
O1 C7 H7A 110.1 . .
C8 C7 H7A 110.1 . .
O1 C7 H7B 110.1 . .
C8 C7 H7B 110.1 . .
H7A C7 H7B 108.4 . .
O2 C8 C7 112.1(10) . .
O2 C8 H8A 109.2 . .
C7 C8 H8A 109.2 . .
O2 C8 H8B 109.2 . .
C7 C8 H8B 109.2 . .
H8A C8 H8B 107.9 . .
O2 C9 C10 101.8(12) . .
O2 C9 H9A 111.4 . .
C10 C9 H9A 111.4 . .
O2 C9 H9B 111.4 . .
C10 C9 H9B 111.4 . .
H9A C9 H9B 109.3 . .
O3' C10 O3 56.2(13) . .
O3' C10 C9 98.7(15) . .
O3 C10 C9 110.6(11) . .
O3' C10 C11' 44.8(8) . .
O3 C10 C11' 68.2(10) . .
C9 C10 C11' 139.1(14) . .
O3' C10 H10A 151.7 . .
O3 C10 H10A 109.5 . .
C9 C10 H10A 109.5 . .
C11' C10 H10A 108.9 . .
O3' C10 H10B 62.5 . .
O3 C10 H10B 109.5 . .
C9 C10 H10B 109.5 . .
C11' C10 H10B 43.9 . .
H10A C10 H10B 108.1 . .
C10 O3 C11 117.8(11) . .
O3 C11 C12 106.1(10) . .
O3 C11 H11A 110.5 . .
C12 C11 H11A 110.5 . .
O3 C11 H11B 110.5 . .
C12 C11 H11B 110.5 . .
H11A C11 H11B 108.7 . .
O4 C12 C11 112.5(11) . .
O4 C12 H12A 109.1 . .
C11 C12 H12A 109.1 . .
O4 C12 H12B 109.1 . .
C11 C12 H12B 109.1 . .
H12A C12 H12B 107.8 . .
C10 O3' C11' 91.0(14) . .
O3' C11' C12' 95.0(15) . .
O3' C11' C10 44.2(8) . .
C12' C11' C10 138.9(16) . .
O3' C11' H11C 112.7 . .
C12' C11' H11C 112.7 . .
C10 C11' H11C 92.6 . .
O3' C11' H11D 112.7 . .
C12' C11' H11D 112.7 . .
C10 C11' H11D 85.6 . .
H11C C11' H11D 110.2 . .
O4 C12' C11' 107.8(17) . .
O4 C12' H12C 110.1 . .
C11' C12' H12C 110.1 . .
O4 C12' H12D 110.1 . .
C11' C12' H12D 110.1 . .
H12C C12' H12D 108.5 . .
O4 C13 C14 121.1(6) . .
O4 C13 C21 119.2(6) . .
C14 C13 C21 119.4(6) . .
O8 C14 C13 115.5(6) . .
O8 C14 C28 123.3(6) . .
C13 C14 C28 121.1(6) . .
O8 C15 C16 108.6(7) . .
O8 C15 H15A 110.0 . .
C16 C15 H15A 110.0 . .
O8 C15 H15B 110.0 . .
C16 C15 H15B 110.0 . .
H15A C15 H15B 108.3 . .
O7 C16 C15 109.7(6) . .
O7 C16 H16A 109.7 . .
C15 C16 H16A 109.7 . .
O7 C16 H16B 109.7 . .
C15 C16 H16B 109.7 . .
H16A C16 H16B 108.2 . .
O7 C17 C18 113.1(8) . .
O7 C17 H17A 109.0 . .
C18 C17 H17A 109.0 . .
O7 C17 H17B 109.0 . .
C18 C17 H17B 109.0 . .
H17A C17 H17B 107.8 . .
O6 C18 C17 111.0(8) . .
O6 C18 H18A 109.4 . .
C17 C18 H18A 109.4 . .
O6 C18 H18B 109.4 . .
C17 C18 H18B 109.4 . .
H18A C18 H18B 108.0 . .
O6 C19 C20 111.5(8) . .
O6 C19 H19A 109.3 . .
C20 C19 H19A 109.3 . .
O6 C19 H19B 109.3 . .
C20 C19 H19B 109.3 . .
H19A C19 H19B 108.0 . .
O5 C20 C19 108.5(12) . .
O5 C20 H20A 110.0 . .
C19 C20 H20A 110.0 . .
O5 C20 H20B 110.0 . .
C19 C20 H20B 110.0 . .
H20A C20 H20B 108.4 . .
C22 C21 C13 120.7(6) . .
C22 C21 H21A 119.7 . .
C13 C21 H21A 119.7 . .
C21 C22 C27 120.0(5) . .
C21 C22 C23 126.7(5) . .
C27 C22 C23 113.0(5) . .
C29 C23 C22 104.0(5) . .
C29 C23 C24 105.7(5) . .
C22 C23 C24 106.8(4) . .
C29 C23 H23A 113.2 . .
C22 C23 H23A 113.2 . .
C24 C23 H23A 113.2 . .
C35 C24 C25 121.2(5) . .
C35 C24 C23 125.7(5) . .
C25 C24 C23 113.0(5) . .
C24 C25 C35 120.7(5) . 3_655
C24 C25 C26 113.3(5) . .
C35 C25 C26 126.0(5) 3_655 .
C27 C26 C34 103.5(5) . .
C27 C26 C25 106.5(5) . .
C34 C26 C25 106.1(5) . .
C27 C26 H26A 113.3 . .
C34 C26 H26A 113.3 . .
C25 C26 H26A 113.3 . .
C28 C27 C22 120.3(6) . .
C28 C27 C26 126.0(6) . .
C22 C27 C26 113.5(5) . .
C27 C28 C14 118.4(6) . .
C27 C28 H28A 120.8 . .
C14 C28 H28A 120.8 . .
C30 C29 C34 120.1(6) . .
C30 C29 C23 126.0(6) . .
C34 C29 C23 113.7(5) . .
C29 C30 C31 118.9(6) . .
C29 C30 H30A 120.6 . .
C31 C30 H30A 120.6 . .
C32 C31 C30 121.2(6) . .
C32 C31 H31A 119.4 . .
C30 C31 H31A 119.4 . .
C31 C32 C33 119.1(6) . .
C31 C32 H32A 120.4 . .
C33 C32 H32A 120.4 . .
C34 C33 C32 120.1(6) . .
C34 C33 H33A 119.9 . .
C32 C33 H33A 119.9 . .
C33 C34 C29 120.5(5) . .
C33 C34 C26 126.4(5) . .
C29 C34 C26 113.0(5) . .
O9 C35 C24 118.9(5) . .
O9 C35 C25 122.9(5) . 3_655
C24 C35 C25 118.0(5) . 3_655
O9 C36 C37 111.0(6) . .
O9 C36 H36A 109.4 . .
C37 C36 H36A 109.4 . .
O9 C36 H36B 109.4 . .
C37 C36 H36B 109.4 . .
H36A C36 H36B 108.0 . .
O10 C37 C36 105.4(6) . .
O10 C37 H37A 110.7 . .
C36 C37 H37A 110.7 . .
O10 C37 H37B 110.7 . .
C36 C37 H37B 110.7 . .
H37A C37 H37B 108.8 . .
C40 C38 C44 120.0(6) . .
C40 C38 C45 120.0(7) . .
C44 C38 C45 119.7(6) . .
O10 C39 H39A 109.5 . .
O10 C39 H39B 109.5 . .
H39A C39 H39B 109.5 . .
O10 C39 H39C 109.5 . .
H39A C39 H39C 109.5 . .
H39B C39 H39C 109.5 . .
C38 C40 C41 120.3(7) . .
C38 C40 H40A 119.8 . .
C41 C40 H40A 119.8 . .
C42 C41 C40 119.4(7) . .
C42 C41 H41A 120.3 . .
C40 C41 H41A 120.3 . .
C43 C42 C41 119.6(6) . .
C43 C42 C74 120.6(7) . .
C41 C42 C74 119.7(7) . .
C42 C43 C44 121.9(7) . .
C42 C43 H43A 119.1 . .
C44 C43 H43A 119.1 . .
C43 C44 C38 118.6(7) . .
C43 C44 H44A 120.7 . .
C38 C44 H44A 120.7 . .
N1 C45 C38 108.7(5) . .
N1 C45 H45A 110.0 . .
C38 C45 H45A 110.0 . .
N1 C45 H45B 110.0 . .
C38 C45 H45B 110.0 . .
H45A C45 H45B 108.3 . .
N1 C46 C47 120.9(6) . .
N1 C46 H46A 119.6 . .
C47 C46 H46A 119.6 . .
C48 C47 C46 119.4(7) . .
C48 C47 H47A 120.3 . .
C46 C47 H47A 120.3 . .
C47 C48 C49 117.8(6) . .
C47 C48 C51 121.0(6) . .
C49 C48 C51 121.1(6) . .
C50 C49 C48 119.7(7) . .
C50 C49 H49A 120.1 . .
C48 C49 H49A 120.1 . .
N1 C50 C49 120.9(7) . .
N1 C50 H50A 119.5 . .
C49 C50 H50A 119.5 . .
C55 C51 C52 117.2(6) . .
C55 C51 C48 121.3(6) . .
C52 C51 C48 121.4(6) . .
C53 C52 C51 120.6(6) . .
C53 C52 H52A 119.7 . .
C51 C52 H52A 119.7 . .
N2 C53 C52 119.5(6) . .
N2 C53 H53A 120.2 . .
C52 C53 H53A 120.2 . .
N2 C54 C55 120.7(6) . .
N2 C54 H54A 119.6 . .
C55 C54 H54A 119.6 . .
C51 C55 C54 120.3(6) . .
C51 C55 H55A 119.8 . .
C54 C55 H55A 119.8 . .
C57 C56 N2 109.9(5) . .
C57 C56 H56A 109.7 . .
N2 C56 H56A 109.7 . .
C57 C56 H56B 109.7 . .
N2 C56 H56B 109.7 . .
H56A C56 H56B 108.2 . .
C58 C57 C62 117.7(7) . .
C58 C57 C56 122.4(7) . .
C62 C57 C56 119.8(7) . .
C57 C58 C59 122.1(7) . .
C57 C58 H58A 118.9 . .
C59 C58 H58A 118.9 . .
C58 C59 C60 120.0(8) . .
C58 C59 H59A 120.0 . .
C60 C59 H59A 120.0 . .
C59 C60 C61 119.3(7) . .
C59 C60 C63 120.3(7) . .
C61 C60 C63 120.2(7) . .
C60 C61 C62 120.0(7) . .
C60 C61 H61A 120.0 . .
C62 C61 H61A 120.0 . .
C57 C62 C61 120.4(7) . .
C57 C62 H62A 119.8 . .
C61 C62 H62A 119.8 . .
N3 C63 C60 109.4(5) . .
N3 C63 H63A 109.8 . .
C60 C63 H63A 109.8 . .
N3 C63 H63B 109.8 . .
C60 C63 H63B 109.8 . .
H63A C63 H63B 108.2 . .
N3 C64 C65 121.0(7) . .
N3 C64 H64A 119.5 . .
C65 C64 H64A 119.5 . .
C66 C65 C64 120.1(7) . .
C66 C65 H65A 120.0 . .
C64 C65 H65A 120.0 . .
C65 C66 C67 116.4(6) . .
C65 C66 C69 122.8(6) . .
C67 C66 C69 120.7(6) . .
C68 C67 C66 122.5(7) . .
C68 C67 H67A 118.8 . .
C66 C67 H67A 118.8 . .
C67 C68 N3 119.7(7) . .
C67 C68 H68A 120.1 . .
N3 C68 H68A 120.1 . .
C73 C69 C70 118.0(6) . .
C73 C69 C66 121.6(6) . .
C70 C69 C66 120.2(6) . .
C71 C70 C69 120.1(6) . .
C71 C70 H70A 119.9 . .
C69 C70 H70A 119.9 . .
N4 C71 C70 119.6(6) . .
N4 C71 H71A 120.2 . .
C70 C71 H71A 120.2 . .
N4 C72 C73 120.3(6) . .
N4 C72 H72A 119.9 . .
C73 C72 H72A 119.9 . .
C72 C73 C69 120.3(6) . .
C72 C73 H73A 119.8 . .
C69 C73 H73A 119.8 . .
C42 C74 N4 107.0(5) . .
C42 C74 H74A 110.3 . .
N4 C74 H74A 110.3 . .
C42 C74 H74B 110.3 . .
N4 C74 H74B 110.3 . .
H74A C74 H74B 108.6 . .
C76 C75 H75A 109.5 . .
C76 C75 H75B 109.5 . .
H75A C75 H75B 109.5 . .
C76 C75 H75C 109.5 . .
H75A C75 H75C 109.5 . .
H75B C75 H75C 109.5 . .
N5 C76 C75 179.4(10) . .

loop_
_geom_bond_atom_site_label_1
_geom_bond_atom_site_label_2
_geom_bond_distance
_geom_bond_site_symmetry_2
P1 F5 1.529(7) .
P1 F4 1.533(7) .
P1 F3 1.547(6) .
P1 F1 1.578(7) .
P1 F6 1.584(5) .
P1 F2 1.593(8) .
P2 F7 1.548(7) .
P2 F8 1.557(7) .
P2 F11 1.562(7) .
P2 F9 1.583(7) .
P2 F12 1.584(6) .
P2 F10 1.593(7) .
P3 F13 1.564(6) .
P3 F14 1.564(7) .
P3 F15 1.588(7) .
P3 F17 1.592(6) .
P3 F16 1.594(7) .
P3 F18 1.595(5) .
P4 F21 1.514(9) .
P4 F19 1.539(8) .
P4 F20 1.571(8) .
P4 F24 1.585(8) .
P4 F23 1.596(8) .
P4 F22 1.609(8) .
O1 C1 1.370(12) .
O1 C7 1.473(12) .
O2 C9 1.338(15) .
O2 C8 1.471(13) .
O4 C12' 1.27(2) .
O4 C12 1.305(14) .
O4 C13 1.373(8) .
O5 C6 1.389(11) .
O5 C20 1.399(15) .
O6 C19 1.396(12) .
O6 C18 1.444(12) .
O7 C17 1.371(10) .
O7 C16 1.400(9) .
O8 C15 1.358(9) .
O8 C14 1.360(7) .
O9 C35 1.376(7) .
O9 C36 1.441(8) .
O10 C37 1.434(9) .
O10 C39 1.451(9) .
N1 C46 1.333(9) .
N1 C50 1.333(9) .
N1 C45 1.507(8) .
N2 C54 1.300(9) .
N2 C53 1.364(9) .
N2 C56 1.506(8) .
N3 C64 1.317(10) .
N3 C68 1.364(10) .
N3 C63 1.500(8) .
N4 C71 1.337(9) .
N4 C72 1.351(9) .
N4 C74 1.528(8) .
N5 C76 1.118(11) .
C1 C2 1.347(13) .
C1 C6 1.418(13) .
C2 C3 1.411(14) .
C2 H2A 0.9500 .
C3 C4 1.332(13) .
C3 H3A 0.9500 .
C4 C5 1.457(13) .
C4 H4A 0.9500 .
C5 C6 1.370(13) .
C5 H5A 0.9500 .
C7 C8 1.494(16) .
C7 H7A 0.9900 .
C7 H7B 0.9900 .
C8 H8A 0.9900 .
C8 H8B 0.9900 .
C9 C10 1.558(9) .
C9 H9A 0.9900 .
C9 H9B 0.9900 .
C10 O3' 1.409(10) .
C10 O3 1.411(9) .
C10 C11' 2.02(2) .
C10 H10A 0.9900 .
C10 H10B 0.9900 .
O3 C11 1.425(8) .
C11 C12 1.544(9) .
C11 H11A 0.9900 .
C11 H11B 0.9900 .
C12 H12A 0.9900 .
C12 H12B 0.9900 .
O3' C11' 1.423(9) .
C11' C12' 1.544(9) .
C11' H11C 0.9900 .
C11' H11D 0.9900 .
C12' H12C 0.9900 .
C12' H12D 0.9900 .
C13 C14 1.382(10) .
C13 C21 1.393(9) .
C14 C28 1.423(9) .
C15 C16 1.529(11) .
C15 H15A 0.9900 .
C15 H15B 0.9900 .
C16 H16A 0.9900 .
C16 H16B 0.9900 .
C17 C18 1.481(14) .
C17 H17A 0.9900 .
C17 H17B 0.9900 .
C18 H18A 0.9900 .
C18 H18B 0.9900 .
C19 C20 1.481(16) .
C19 H19A 0.9900 .
C19 H19B 0.9900 .
C20 H20A 0.9900 .
C20 H20B 0.9900 .
C21 C22 1.384(8) .
C21 H21A 0.9500 .
C22 C27 1.406(8) .
C22 C23 1.526(8) .
C23 C29 1.522(9) .
C23 C24 1.536(8) .
C23 H23A 1.0000 .
C24 C35 1.390(8) .
C24 C25 1.398(8) .
C25 C35 1.414(8) 3_655
C25 C26 1.544(8) .
C26 C27 1.518(9) .
C26 C34 1.531(8) .
C26 H26A 1.0000 .
C27 C28 1.392(8) .
C28 H28A 0.9500 .
C29 C30 1.395(8) .
C29 C34 1.398(8) .
C30 C31 1.402(10) .
C30 H30A 0.9500 .
C31 C32 1.390(10) .
C31 H31A 0.9500 .
C32 C33 1.404(9) .
C32 H32A 0.9500 .
C33 C34 1.382(9) .
C33 H33A 0.9500 .
C35 C25 1.414(8) 3_655
C36 C37 1.487(9) .
C36 H36A 0.9900 .
C36 H36B 0.9900 .
C37 H37A 0.9900 .
C37 H37B 0.9900 .
C38 C40 1.388(10) .
C38 C44 1.393(10) .
C38 C45 1.513(9) .
C39 H39A 0.9800 .
C39 H39B 0.9800 .
C39 H39C 0.9800 .
C40 C41 1.400(10) .
C40 H40A 0.9500 .
C41 C42 1.384(10) .
C41 H41A 0.9500 .
C42 C43 1.373(11) .
C42 C74 1.513(9) .
C43 C44 1.388(10) .
C43 H43A 0.9500 .
C44 H44A 0.9500 .
C45 H45A 0.9900 .
C45 H45B 0.9900 .
C46 C47 1.389(9) .
C46 H46A 0.9500 .
C47 C48 1.382(9) .
C47 H47A 0.9500 .
C48 C49 1.410(10) .
C48 C51 1.481(9) .
C49 C50 1.366(10) .
C49 H49A 0.9500 .
C50 H50A 0.9500 .
C51 C55 1.388(9) .
C51 C52 1.391(9) .
C52 C53 1.383(9) .
C52 H52A 0.9500 .
C53 H53A 0.9500 .
C54 C55 1.397(9) .
C54 H54A 0.9500 .
C55 H55A 0.9500 .
C56 C57 1.483(10) .
C56 H56A 0.9900 .
C56 H56B 0.9900 .
C57 C58 1.376(11) .
C57 C62 1.398(10) .
C58 C59 1.379(11) .
C58 H58A 0.9500 .
C59 C60 1.381(11) .
C59 H59A 0.9500 .
C60 C61 1.384(11) .
C60 C63 1.515(10) .
C61 C62 1.400(11) .
C61 H61A 0.9500 .
C62 H62A 0.9500 .
C63 H63A 0.9900 .
C63 H63B 0.9900 .
C64 C65 1.404(10) .
C64 H64A 0.9500 .
C65 C66 1.377(10) .
C65 H65A 0.9500 .
C66 C67 1.384(10) .
C66 C69 1.486(8) .
C67 C68 1.354(10) .
C67 H67A 0.9500 .
C68 H68A 0.9500 .
C69 C73 1.385(9) .
C69 C70 1.394(9) .
C70 C71 1.385(9) .
C70 H70A 0.9500 .
C71 H71A 0.9500 .
C72 C73 1.364(9) .
C72 H72A 0.9500 .
C73 H73A 0.9500 .
C74 H74A 0.9900 .
C74 H74B 0.9900 .
C75 C76 1.481(13) .
C75 H75A 0.9800 .
C75 H75B 0.9800 .
C75 H75C 0.9800 .

loop_
_geom_torsion_atom_site_label_1
_geom_torsion_atom_site_label_2
_geom_torsion_atom_site_label_3
_geom_torsion_atom_site_label_4
_geom_torsion
_geom_torsion_site_symmetry_1
_geom_torsion_site_symmetry_4
C7 O1 C1 C2 20.2(14) . .
C7 O1 C1 C6 -158.0(9) . .
O1 C1 C2 C3 -179.4(9) . .
C6 C1 C2 C3 -1.2(13) . .
C1 C2 C3 C4 -0.1(14) . .
C2 C3 C4 C5 -0.4(12) . .
C3 C4 C5 C6 2.2(12) . .
C4 C5 C6 O5 -179.5(7) . .
C4 C5 C6 C1 -3.6(12) . .
C20 O5 C6 C5 -160.6(10) . .
C20 O5 C6 C1 23.7(15) . .
C2 C1 C6 C5 3.2(13) . .
O1 C1 C6 C5 -178.5(8) . .
C2 C1 C6 O5 178.6(9) . .
O1 C1 C6 O5 -3.1(13) . .
C1 O1 C7 C8 148.1(10) . .
C9 O2 C8 C7 -66.0(15) . .
O1 C7 C8 O2 -57.6(15) . .
C8 O2 C9 C10 -175.4(9) . .
O2 C9 C10 O3' -141.1(17) . .
O2 C9 C10 O3 -84.1(16) . .
O2 C9 C10 C11' -164.2(15) . .
O3' C10 O3 C11 -101.3(15) . .
C9 C10 O3 C11 172.0(12) . .
C11' C10 O3 C11 -52.0(12) . .
C10 O3 C11 C12 86.8(15) . .
C12' O4 C12 C11 -124.3(14) . .
C13 O4 C12 C11 120.6(11) . .
O3 C11 C12 O4 60.5(15) . .
O3 C10 O3' C11' 92.3(19) . .
C9 C10 O3' C11' -158.6(18) . .
C10 O3' C11' C12' -173.9(19) . .
O3 C10 C11' O3' -63(2) . .
C9 C10 C11' O3' 33(3) . .
O3' C10 C11' C12' 9(3) . .
O3 C10 C11' C12' -54(3) . .
C9 C10 C11' C12' 43(4) . .
C12 O4 C12' C11' 38.9(14) . .
C13 O4 C12' C11' 166.9(12) . .
O3' C11' C12' O4 72(2) . .
C10 C11' C12' O4 65(3) . .
C12' O4 C13 C14 -141.5(13) . .
C12 O4 C13 C14 -52.5(13) . .
C12' O4 C13 C21 45.1(15) . .
C12 O4 C13 C21 134.1(10) . .
C15 O8 C14 C13 163.6(7) . .
C15 O8 C14 C28 -21.6(10) . .
O4 C13 C14 O8 4.2(9) . .
C21 C13 C14 O8 177.6(6) . .
O4 C13 C14 C28 -170.7(6) . .
C21 C13 C14 C28 2.7(9) . .
C14 O8 C15 C16 -178.1(7) . .
C17 O7 C16 C15 169.0(8) . .
O8 C15 C16 O7 -61.4(10) . .
C16 O7 C17 C18 -175.2(8) . .
C19 O6 C18 C17 164.4(10) . .
O7 C17 C18 O6 52.1(13) . .
C18 O6 C19 C20 -177.6(11) . .
C6 O5 C20 C19 168.7(9) . .
O6 C19 C20 O5 -81.9(13) . .
O4 C13 C21 C22 170.5(6) . .
C14 C13 C21 C22 -3.0(9) . .
C13 C21 C22 C27 0.6(9) . .
C13 C21 C22 C23 -172.8(6) . .
C21 C22 C23 C29 116.7(6) . .
C27 C22 C23 C29 -57.1(6) . .
C21 C22 C23 C24 -131.8(6) . .
C27 C22 C23 C24 54.4(6) . .
C29 C23 C24 C35 -121.7(6) . .
C22 C23 C24 C35 128.0(6) . .
C29 C23 C24 C25 55.0(6) . .
C22 C23 C24 C25 -55.3(6) . .
C35 C24 C25 C35 -2.0(9) . 3_655
C23 C24 C25 C35 -178.9(5) . 3_655
C35 C24 C25 C26 177.7(5) . .
C23 C24 C25 C26 0.9(7) . .
C24 C25 C26 C27 54.3(6) . .
C35 C25 C26 C27 -126.0(6) 3_655 .
C24 C25 C26 C34 -55.5(6) . .
C35 C25 C26 C34 124.3(6) 3_655 .
C21 C22 C27 C28 2.3(8) . .
C23 C22 C27 C28 176.5(5) . .
C21 C22 C27 C26 -173.1(5) . .
C23 C22 C27 C26 1.1(7) . .
C34 C26 C27 C28 -118.9(6) . .
C25 C26 C27 C28 129.5(6) . .
C34 C26 C27 C22 56.2(6) . .
C25 C26 C27 C22 -55.4(6) . .
C22 C27 C28 C14 -2.6(8) . .
C26 C27 C28 C14 172.2(5) . .
O8 C14 C28 C27 -174.4(6) . .
C13 C14 C28 C27 0.1(9) . .
C22 C23 C29 C30 -119.8(6) . .
C24 C23 C29 C30 127.9(6) . .
C22 C23 C29 C34 55.1(6) . .
C24 C23 C29 C34 -57.2(6) . .
C34 C29 C30 C31 0.8(9) . .
C23 C29 C30 C31 175.4(5) . .
C29 C30 C31 C32 0.4(9) . .
C30 C31 C32 C33 -1.3(10) . .
C31 C32 C33 C34 1.1(10) . .
C32 C33 C34 C29 0.0(9) . .
C32 C33 C34 C26 -178.4(6) . .
C30 C29 C34 C33 -1.0(9) . .
C23 C29 C34 C33 -176.2(5) . .
C30 C29 C34 C26 177.7(5) . .
C23 C29 C34 C26 2.4(7) . .
C27 C26 C34 C33 120.2(6) . .
C25 C26 C34 C33 -127.9(6) . .
C27 C26 C34 C29 -58.3(6) . .
C25 C26 C34 C29 53.5(6) . .
C36 O9 C35 C24 119.1(6) . .
C36 O9 C35 C25 -65.8(7) . 3_655
C25 C24 C35 O9 177.3(5) . .
C23 C24 C35 O9 -6.2(9) . .
C25 C24 C35 C25 2.0(9) . 3_655
C23 C24 C35 C25 178.4(5) . 3_655
C35 O9 C36 C37 -135.3(6) . .
C39 O10 C37 C36 -173.4(6) . .
O9 C36 C37 O10 78.5(7) . .
C44 C38 C40 C41 -1.7(9) . .
C45 C38 C40 C41 172.2(6) . .
C38 C40 C41 C42 -0.7(9) . .
C40 C41 C42 C43 3.9(10) . .
C40 C41 C42 C74 -173.5(6) . .
C41 C42 C43 C44 -5.0(11) . .
C74 C42 C43 C44 172.5(7) . .
C42 C43 C44 C38 2.6(11) . .
C40 C38 C44 C43 0.7(10) . .
C45 C38 C44 C43 -173.2(6) . .
C46 N1 C45 C38 92.9(7) . .
C50 N1 C45 C38 -80.4(8) . .
C40 C38 C45 N1 -71.7(8) . .
C44 C38 C45 N1 102.2(7) . .
C50 N1 C46 C47 2.3(9) . .
C45 N1 C46 C47 -170.9(6) . .
N1 C46 C47 C48 0.0(10) . .
C46 C47 C48 C49 -3.3(9) . .
C46 C47 C48 C51 173.8(6) . .
C47 C48 C49 C50 4.5(9) . .
C51 C48 C49 C50 -172.6(6) . .
C46 N1 C50 C49 -1.1(10) . .
C45 N1 C50 C49 172.2(6) . .
C48 C49 C50 N1 -2.4(10) . .
C47 C48 C51 C55 159.4(6) . .
C49 C48 C51 C55 -23.6(9) . .
C47 C48 C51 C52 -23.4(9) . .
C49 C48 C51 C52 153.5(6) . .
C55 C51 C52 C53 1.2(9) . .
C48 C51 C52 C53 -176.0(6) . .
C54 N2 C53 C52 -0.8(10) . .
C56 N2 C53 C52 172.8(6) . .
C51 C52 C53 N2 -0.3(10) . .
C53 N2 C54 C55 0.9(10) . .
C56 N2 C54 C55 -172.6(6) . .
C52 C51 C55 C54 -1.2(9) . .
C48 C51 C55 C54 176.1(6) . .
N2 C54 C55 C51 0.1(10) . .
C54 N2 C56 C57 98.3(8) . .
C53 N2 C56 C57 -75.4(8) . .
N2 C56 C57 C58 89.6(8) . .
N2 C56 C57 C62 -85.3(8) . .
C62 C57 C58 C59 6.4(10) . .
C56 C57 C58 C59 -168.6(6) . .
C57 C58 C59 C60 -0.9(11) . .
C58 C59 C60 C61 -4.6(10) . .
C58 C59 C60 C63 169.3(6) . .
C59 C60 C61 C62 4.5(10) . .
C63 C60 C61 C62 -169.5(6) . .
C58 C57 C62 C61 -6.4(10) . .
C56 C57 C62 C61 168.7(6) . .
C60 C61 C62 C57 1.1(11) . .
C64 N3 C63 C60 -104.6(8) . .
C68 N3 C63 C60 72.1(9) . .
C59 C60 C63 N3 -88.0(8) . .
C61 C60 C63 N3 85.8(8) . .
C68 N3 C64 C65 -0.1(12) . .
C63 N3 C64 C65 176.5(7) . .
N3 C64 C65 C66 -2.4(12) . .
C64 C65 C66 C67 4.2(11) . .
C64 C65 C66 C69 -173.9(7) . .
C65 C66 C67 C68 -3.7(11) . .
C69 C66 C67 C68 174.4(7) . .
C66 C67 C68 N3 1.3(13) . .
C64 N3 C68 C67 0.7(12) . .
C63 N3 C68 C67 -176.1(7) . .
C65 C66 C69 C73 -165.3(7) . .
C67 C66 C69 C73 16.6(9) . .
C65 C66 C69 C70 18.6(9) . .
C67 C66 C69 C70 -159.4(7) . .
C73 C69 C70 C71 -2.8(9) . .
C66 C69 C70 C71 173.4(6) . .
C72 N4 C71 C70 1.9(9) . .
C74 N4 C71 C70 -171.8(6) . .
C69 C70 C71 N4 1.0(9) . .
C71 N4 C72 C73 -2.8(9) . .
C74 N4 C72 C73 170.9(6) . .
N4 C72 C73 C69 0.8(10) . .
C70 C69 C73 C72 1.9(9) . .
C66 C69 C73 C72 -174.2(6) . .
C43 C42 C74 N4 -99.4(7) . .
C41 C42 C74 N4 78.0(8) . .
C71 N4 C74 C42 81.6(8) . .
C72 N4 C74 C42 -92.2(7) . .
